data_1514858
loop_
_publ_author_name
'Haque, Rosenani A.'
'Salman, Abbas Washeel'
'Budagumpi, Srinivasa'
'Abdullah, Amirul Al-Ashraf'
'Majid, Amin M S Abdul'

_publ_section_title
;
 Sterically tuned Ag(I)- and Pd(II)-N-heterocyclic carbene complexes of
 imidazol-2-ylidenes: synthesis, crystal structures, and in vitro
 antibacterial and anticancer studies.
;
_journal_issue 6
_journal_name_full 'Metallomics : integrated biometal science'
_journal_page_first 760
_journal_page_last 769
_journal_paper_doi 10.1039/c3mt00051f
_journal_volume 5
_journal_year 2013
_chemical_formula_sum 'C28 H36 Cl2 N4 Pd'
_chemical_formula_weight 605.91
_chemical_name_systematic
;
Dichlorobis(3-benzyl-1-butylimdazolium)palladium(II)
;
_space_group_IT_number 14
_symmetry_space_group_name_Hall '-P 2ybc'
_symmetry_space_group_name_H-M 'P 1 21/c 1'
_atom_sites_solution_hydrogens geom
_atom_sites_solution_primary direct
_atom_sites_solution_secondary difmap
_audit_creation_method SHELXL-97
_cell_angle_alpha 90.00
_cell_angle_beta 122.315(13)
_cell_angle_gamma 90.00
_cell_formula_units_Z 2
_cell_length_a 11.629(3)
_cell_length_b 8.662(2)
_cell_length_c 16.710(3)
_cell_measurement_temperature 293(2)
_cell_volume 1422.5(6)
_computing_structure_refinement 'SHELXL-97 (Sheldrick, 1997)'
_computing_structure_solution 'SHELXS-97 (Sheldrick, 1990)'
_diffrn_ambient_temperature 293(2)
_diffrn_measured_fraction_theta_full 0.984
_diffrn_measured_fraction_theta_max 0.984
_diffrn_radiation_monochromator graphite
_diffrn_radiation_source 'fine-focus sealed tube'
_diffrn_radiation_type MoK\a
_diffrn_radiation_wavelength 0.71073
_diffrn_reflns_av_R_equivalents 0.0207
_diffrn_reflns_av_sigmaI/netI 0.0227
_diffrn_reflns_limit_h_max 17
_diffrn_reflns_limit_h_min -17
_diffrn_reflns_limit_k_max 13
_diffrn_reflns_limit_k_min -11
_diffrn_reflns_limit_l_max 25
_diffrn_reflns_limit_l_min -19
_diffrn_reflns_number 14786
_diffrn_reflns_theta_full 32.49
_diffrn_reflns_theta_max 32.49
_diffrn_reflns_theta_min 2.49
_exptl_absorpt_coefficient_mu 0.863
_exptl_absorpt_correction_T_max 0.9020
_exptl_absorpt_correction_T_min 0.5935
_exptl_absorpt_correction_type multi-scan
_exptl_crystal_density_diffrn 1.415
_exptl_crystal_density_method 'not measured'
_exptl_crystal_F_000 624
_exptl_crystal_size_max 0.68
_exptl_crystal_size_mid 0.29
_exptl_crystal_size_min 0.12
_refine_diff_density_max 2.046
_refine_diff_density_min -0.907
_refine_diff_density_rms 0.124
_refine_ls_extinction_method none
_refine_ls_goodness_of_fit_ref 1.073
_refine_ls_hydrogen_treatment mixed
_refine_ls_matrix_type full
_refine_ls_number_parameters 161
_refine_ls_number_reflns 5067
_refine_ls_number_restraints 0
_refine_ls_restrained_S_all 1.073
_refine_ls_R_factor_all 0.0599
_refine_ls_R_factor_gt 0.0481
_refine_ls_shift/su_max 0.000
_refine_ls_shift/su_mean 0.000
_refine_ls_structure_factor_coef Fsqd
_refine_ls_weighting_details 'calc w=1/[\s^2^(Fo^2^)+(0.1008P)^2^+1.2360P] where P=(Fo^2^+2Fc^2^)/3'
_refine_ls_weighting_scheme calc
_refine_ls_wR_factor_gt 0.1542
_refine_ls_wR_factor_ref 0.1681
_reflns_number_gt 4117
_reflns_number_total 5067
_reflns_threshold_expression >2sigma(I)
_cod_data_source_file c3mt00051f.txt
_cod_data_source_block mo_papd_0m
_cod_original_sg_symbol_H-M P2(1)/c
_cod_database_code 1514858

loop_
_symmetry_equiv_pos_as_xyz
'x, y, z'
'-x, y+1/2, -z+1/2'
'-x, -y, -z'
'x, -y-1/2, z-1/2'

loop_
_atom_site_label
_atom_site_type_symbol
_atom_site_fract_x
_atom_site_fract_y
_atom_site_fract_z
_atom_site_U_iso_or_equiv
_atom_site_adp_type
_atom_site_occupancy
_atom_site_symmetry_multiplicity
_atom_site_calc_flag
_atom_site_refinement_flags
Pd1 Pd 0.0000 0.0000 0.5000 0.03365(11) Uani 1 2 d S
Cl1 Cl 0.13562(7) -0.11886(8) 0.45238(5) 0.03901(16) Uani 1 1 d .
N1 N -0.2038(3) -0.2606(3) 0.4470(2) 0.0441(5) Uani 1 1 d .
N2 N -0.0106(3) -0.3203(3) 0.57017(19) 0.0437(5) Uani 1 1 d .
C1 C -0.2151(4) -0.2682(5) 0.2636(3) 0.0524(8) Uani 1 1 d .
H1A H -0.1281 -0.2444 0.3141 0.063 Uiso 1 1 calc R
C2 C -0.2328(5) -0.3265(5) 0.1799(3) 0.0606(9) Uani 1 1 d .
H2A H -0.1574 -0.3429 0.1754 0.073 Uiso 1 1 calc R
C3 C -0.3600(5) -0.3598(6) 0.1045(3) 0.0672(11) Uani 1 1 d .
H3A H -0.3712 -0.3969 0.0485 0.081 Uiso 1 1 calc R
C4 C -0.4731(5) -0.3378(6) 0.1118(3) 0.0729(12) Uani 1 1 d .
H4A H -0.5600 -0.3609 0.0609 0.088 Uiso 1 1 calc R
C5 C -0.4553(4) -0.2817(6) 0.1949(3) 0.0626(10) Uani 1 1 d .
H5A H -0.5308 -0.2677 0.1995 0.075 Uiso 1 1 calc R
C6 C -0.3263(3) -0.2454(4) 0.2722(2) 0.0461(7) Uani 1 1 d .
C7 C -0.3092(3) -0.1806(5) 0.3617(3) 0.0513(7) Uani 1 1 d .
H7A H -0.2859 -0.0720 0.3665 0.062 Uiso 1 1 calc R
H7B H -0.3951 -0.1884 0.3580 0.062 Uiso 1 1 calc R
C8 C -0.0759(3) -0.2065(3) 0.5058(2) 0.0378(5) Uani 1 1 d .
C9 C -0.2174(4) -0.4067(5) 0.4750(3) 0.0570(9) Uani 1 1 d .
H9A H -0.2954 -0.4675 0.4457 0.068 Uiso 1 1 calc R
C10 C -0.0977(5) -0.4437(5) 0.5516(3) 0.0561(8) Uani 1 1 d .
H10A H -0.0765 -0.5349 0.5861 0.067 Uiso 1 1 calc R
C11 C 0.1323(4) -0.3122(4) 0.6482(2) 0.0510(7) Uani 1 1 d .
H11A H 0.1851 -0.2674 0.6246 0.061 Uiso 1 1 calc R
H11B H 0.1656 -0.4163 0.6693 0.061 Uiso 1 1 calc R
C12 C 0.1563(4) -0.2194(5) 0.7317(3) 0.0551(8) Uani 1 1 d .
H12A H 0.1129 -0.2698 0.7607 0.066 Uiso 1 1 calc R
H12B H 0.1161 -0.1178 0.7107 0.066 Uiso 1 1 calc R
C13 C 0.3084(4) -0.2037(6) 0.8042(3) 0.0676(11) Uani 1 1 d .
H13A H 0.3472 -0.3059 0.8248 0.081 Uiso 1 1 calc R
H13B H 0.3510 -0.1560 0.7738 0.081 Uiso 1 1 calc R
C14 C 0.3414(6) -0.1102(7) 0.8891(3) 0.0767(13) Uani 1 1 d .
H14A H 0.4371 -0.1170 0.9357 0.115 Uiso 1 1 calc R
H14B H 0.2912 -0.1492 0.9154 0.115 Uiso 1 1 calc R
H14C H 0.3170 -0.0043 0.8709 0.115 Uiso 1 1 calc R

loop_
_atom_site_aniso_label
_atom_site_aniso_U_11
_atom_site_aniso_U_22
_atom_site_aniso_U_33
_atom_site_aniso_U_23
_atom_site_aniso_U_13
_atom_site_aniso_U_12
Pd1 0.03226(16) 0.03093(16) 0.03923(17) 0.00167(9) 0.02010(12) -0.00053(9)
Cl1 0.0384(3) 0.0344(3) 0.0555(4) -0.0055(3) 0.0326(3) -0.0013(2)
N1 0.0448(12) 0.0430(13) 0.0466(13) -0.0039(10) 0.0259(11) -0.0083(10)
N2 0.0503(14) 0.0369(12) 0.0462(13) 0.0030(10) 0.0274(11) -0.0005(10)
C1 0.0453(15) 0.056(2) 0.0521(17) -0.0011(15) 0.0233(14) -0.0002(14)
C2 0.064(2) 0.064(2) 0.061(2) 0.0004(18) 0.0386(18) 0.0025(18)
C3 0.077(3) 0.074(3) 0.0495(19) -0.0072(18) 0.0332(19) -0.010(2)
C4 0.062(2) 0.084(3) 0.0493(19) -0.009(2) 0.0138(17) -0.017(2)
C5 0.0422(16) 0.084(3) 0.0559(19) -0.0008(19) 0.0224(15) -0.0113(18)
C6 0.0389(13) 0.0493(17) 0.0440(14) 0.0005(12) 0.0181(12) -0.0051(12)
C7 0.0397(14) 0.058(2) 0.0515(17) -0.0056(15) 0.0214(13) 0.0005(13)
C8 0.0399(12) 0.0361(13) 0.0423(13) -0.0003(10) 0.0251(11) -0.0018(10)
C9 0.068(2) 0.0488(19) 0.064(2) -0.0095(15) 0.0415(19) -0.0224(16)
C10 0.076(2) 0.0391(16) 0.060(2) 0.0032(15) 0.0413(19) -0.0097(17)
C11 0.0503(16) 0.0494(18) 0.0502(16) 0.0093(14) 0.0248(14) 0.0113(14)
C12 0.0516(17) 0.060(2) 0.0496(17) -0.0006(15) 0.0239(15) 0.0058(16)
C13 0.056(2) 0.077(3) 0.066(2) -0.003(2) 0.0294(19) 0.009(2)
C14 0.075(3) 0.081(3) 0.060(2) -0.005(2) 0.027(2) -0.007(3)

loop_
_atom_type_symbol
_atom_type_description
_atom_type_scat_dispersion_real
_atom_type_scat_dispersion_imag
_atom_type_scat_source
C C 0.0033 0.0016 'International Tables Vol C Tables 4.2.6.8 and 6.1.1.4'
H H 0.0000 0.0000 'International Tables Vol C Tables 4.2.6.8 and 6.1.1.4'
N N 0.0061 0.0033 'International Tables Vol C Tables 4.2.6.8 and 6.1.1.4'
Cl Cl 0.1484 0.1585 'International Tables Vol C Tables 4.2.6.8 and 6.1.1.4'
Pd Pd -0.9988 1.0072 'International Tables Vol C Tables 4.2.6.8 and 6.1.1.4'

loop_
_geom_angle_atom_site_label_1
_geom_angle_atom_site_label_2
_geom_angle_atom_site_label_3
_geom_angle
_geom_angle_site_symmetry_1
_geom_angle_site_symmetry_3
C8 Pd1 C8 180.0 . 3_556
C8 Pd1 Cl1 91.05(8) . .
C8 Pd1 Cl1 88.95(8) 3_556 .
C8 Pd1 Cl1 88.95(8) . 3_556
C8 Pd1 Cl1 91.05(8) 3_556 3_556
Cl1 Pd1 Cl1 180.0 . 3_556
C8 N1 C9 110.5(3) . .
C8 N1 C7 124.5(3) . .
C9 N1 C7 124.9(3) . .
C8 N2 C10 110.5(3) . .
C8 N2 C11 124.0(3) . .
C10 N2 C11 125.5(3) . .
C6 C1 C2 120.5(3) . .
C6 C1 H1A 119.7 . .
C2 C1 H1A 119.7 . .
C3 C2 C1 120.6(4) . .
C3 C2 H2A 119.7 . .
C1 C2 H2A 119.7 . .
C2 C3 C4 119.7(4) . .
C2 C3 H3A 120.1 . .
C4 C3 H3A 120.1 . .
C5 C4 C3 119.6(4) . .
C5 C4 H4A 120.2 . .
C3 C4 H4A 120.2 . .
C4 C5 C6 121.4(4) . .
C4 C5 H5A 119.3 . .
C6 C5 H5A 119.3 . .
C1 C6 C5 118.2(3) . .
C1 C6 C7 121.2(3) . .
C5 C6 C7 120.6(3) . .
N1 C7 C6 112.8(3) . .
N1 C7 H7A 109.0 . .
C6 C7 H7A 109.0 . .
N1 C7 H7B 109.0 . .
C6 C7 H7B 109.0 . .
H7A C7 H7B 107.8 . .
N2 C8 N1 104.9(3) . .
N2 C8 Pd1 127.5(2) . .
N1 C8 Pd1 127.6(2) . .
C10 C9 N1 107.1(3) . .
C10 C9 H9A 126.4 . .
N1 C9 H9A 126.4 . .
C9 C10 N2 107.0(3) . .
C9 C10 H10A 126.5 . .
N2 C10 H10A 126.5 . .
N2 C11 C12 114.2(3) . .
N2 C11 H11A 108.7 . .
C12 C11 H11A 108.7 . .
N2 C11 H11B 108.7 . .
C12 C11 H11B 108.7 . .
H11A C11 H11B 107.6 . .
C11 C12 C13 110.2(3) . .
C11 C12 H12A 109.6 . .
C13 C12 H12A 109.6 . .
C11 C12 H12B 109.6 . .
C13 C12 H12B 109.6 . .
H12A C12 H12B 108.1 . .
C14 C13 C12 113.7(4) . .
C14 C13 H13A 108.8 . .
C12 C13 H13A 108.8 . .
C14 C13 H13B 108.8 . .
C12 C13 H13B 108.8 . .
H13A C13 H13B 107.7 . .
C13 C14 H14A 109.5 . .
C13 C14 H14B 109.5 . .
H14A C14 H14B 109.5 . .
C13 C14 H14C 109.5 . .
H14A C14 H14C 109.5 . .
H14B C14 H14C 109.5 . .

loop_
_geom_bond_atom_site_label_1
_geom_bond_atom_site_label_2
_geom_bond_distance
_geom_bond_site_symmetry_2
Pd1 C8 2.020(3) .
Pd1 C8 2.020(3) 3_556
Pd1 Cl1 2.3500(7) .
Pd1 Cl1 2.3500(7) 3_556
N1 C8 1.354(4) .
N1 C9 1.388(5) .
N1 C7 1.465(5) .
N2 C8 1.354(4) .
N2 C10 1.389(5) .
N2 C11 1.467(4) .
C1 C6 1.389(5) .
C1 C2 1.396(6) .
C1 H1A 0.9300 .
C2 C3 1.366(6) .
C2 H2A 0.9300 .
C3 C4 1.399(7) .
C3 H3A 0.9300 .
C4 C5 1.377(7) .
C4 H4A 0.9300 .
C5 C6 1.394(5) .
C5 H5A 0.9300 .
C6 C7 1.508(5) .
C7 H7A 0.9700 .
C7 H7B 0.9700 .
C9 C10 1.332(6) .
C9 H9A 0.9300 .
C10 H10A 0.9300 .
C11 C12 1.501(5) .
C11 H11A 0.9700 .
C11 H11B 0.9700 .
C12 C13 1.525(6) .
C12 H12A 0.9700 .
C12 H12B 0.9700 .
C13 C14 1.495(7) .
C13 H13A 0.9700 .
C13 H13B 0.9700 .
C14 H14A 0.9600 .
C14 H14B 0.9600 .
C14 H14C 0.9600 .

loop_
_geom_torsion_atom_site_label_1
_geom_torsion_atom_site_label_2
_geom_torsion_atom_site_label_3
_geom_torsion_atom_site_label_4
_geom_torsion
_geom_torsion_site_symmetry_1
C6 C1 C2 C3 1.1(7) .
C1 C2 C3 C4 -1.2(7) .
C2 C3 C4 C5 0.5(8) .
C3 C4 C5 C6 0.3(8) .
C2 C1 C6 C5 -0.3(6) .
C2 C1 C6 C7 -179.2(4) .
C4 C5 C6 C1 -0.4(7) .
C4 C5 C6 C7 178.6(4) .
C8 N1 C7 C6 100.7(4) .
C9 N1 C7 C6 -74.3(4) .
C1 C6 C7 N1 -49.8(5) .
C5 C6 C7 N1 131.3(4) .
C10 N2 C8 N1 -0.4(4) .
C11 N2 C8 N1 179.7(3) .
C10 N2 C8 Pd1 178.9(2) .
C11 N2 C8 Pd1 -1.0(4) .
C9 N1 C8 N2 0.2(4) .
C7 N1 C8 N2 -175.5(3) .
C9 N1 C8 Pd1 -179.1(2) .
C7 N1 C8 Pd1 5.3(5) .
C8 Pd1 C8 N2 -89(23) 3_556
Cl1 Pd1 C8 N2 71.3(3) .
Cl1 Pd1 C8 N2 -108.7(3) 3_556
C8 Pd1 C8 N1 90(23) 3_556
Cl1 Pd1 C8 N1 -109.6(3) .
Cl1 Pd1 C8 N1 70.4(3) 3_556
C8 N1 C9 C10 0.1(4) .
C7 N1 C9 C10 175.7(3) .
N1 C9 C10 N2 -0.3(4) .
C8 N2 C10 C9 0.4(4) .
C11 N2 C10 C9 -179.6(3) .
C8 N2 C11 C12 79.7(4) .
C10 N2 C11 C12 -100.2(4) .
N2 C11 C12 C13 -174.0(3) .
C11 C12 C13 C14 179.0(4) .
